data_2241186
loop_
_publ_author_name
'Vimala, G.'
'Poomathi, N.'
'AaminaNaaz, Y.'
'Perumal, P. T.'
'SubbiahPandi, A.'

_publ_section_title
;
 Crystal structure of
 5-(5-chloro-2-hydroxybenzoyl)-2-(2-methyl-1<i>H</i>-indol-3-yl)nicotinonitrile
;
_journal_coeditor_code ZP2018
_journal_issue 11
_journal_name_full 'Acta Crystallographica Section E'
_journal_page_first o822
_journal_page_last o823
_journal_paper_doi 10.1107/S2056989015018058
_journal_volume 71
_journal_year 2015
_chemical_formula_iupac 'C22 H14 Cl N3 O2'
_chemical_formula_moiety 'C22 H14 Cl N3 O2'
_chemical_formula_sum 'C22 H14 Cl N3 O2'
_chemical_formula_weight 387.81
_chemical_name_common
;
5-(5-Chloro-2-hydroxybenzoyl)-2-(2-methyl-1<i>H</i>-indol-3-yl)nicotinonitrile
;
_chemical_name_systematic 5-(5-Chloro-2-hydroxybenzoyl)-2-(2-methyl-1<i>H</i>-indol-3-yl)pyridine-3-carbonitrile
_space_group_IT_number 14
_symmetry_cell_setting monoclinic
_symmetry_space_group_name_Hall '-P 2yn'
_symmetry_space_group_name_H-M 'P 1 21/n 1'
_atom_sites_solution_hydrogens geom
_atom_sites_solution_primary direct
_atom_sites_solution_secondary difmap
_audit_creation_method SHELXL-97
_cell_angle_alpha 90.00
_cell_angle_beta 113.452(3)
_cell_angle_gamma 90.00
_cell_formula_units_Z 4
_cell_length_a 16.0673(15)
_cell_length_b 7.4804(7)
_cell_length_c 17.0159(15)
_cell_measurement_reflns_used 2447
_cell_measurement_temperature 293(2)
_cell_measurement_theta_max 25.89
_cell_measurement_theta_min 1.48
_cell_volume 1876.2(3)
_computing_cell_refinement
;
APEX2 and SAINT (Bruker, 2008)
;
_computing_data_collection
;
APEX2 (Bruker, 2008)
;
_computing_data_reduction
;
SAINT and XPREP (Bruker, 2008)
;
_computing_molecular_graphics
;
ORTEP-3 for Windows (Farrugia, 2012)
;
_computing_publication_material
;
PLATON (Spek, 2009)
;
_computing_structure_refinement
;
SHELXL97 (Sheldrick, 2008)
;
_computing_structure_solution
;
SHELXS97 (Sheldrick, 2008)
;
_diffrn_ambient_temperature 293(2)
_diffrn_detector_area_resol_mean 0
_diffrn_measured_fraction_theta_full 0.979
_diffrn_measured_fraction_theta_max 0.979
_diffrn_measurement_device_type 'Bruker Kappa APEXII CCD'
_diffrn_measurement_method '\w and \f scan'
_diffrn_radiation_monochromator graphite
_diffrn_radiation_source 'fine-focus sealed tube'
_diffrn_radiation_type MoK\a
_diffrn_radiation_wavelength 0.71073
_diffrn_reflns_av_R_equivalents 0.0383
_diffrn_reflns_av_sigmaI/netI 0.0562
_diffrn_reflns_limit_h_max 15
_diffrn_reflns_limit_h_min -19
_diffrn_reflns_limit_k_max 9
_diffrn_reflns_limit_k_min -7
_diffrn_reflns_limit_l_max 20
_diffrn_reflns_limit_l_min -20
_diffrn_reflns_number 7690
_diffrn_reflns_theta_full 25.89
_diffrn_reflns_theta_max 25.89
_diffrn_reflns_theta_min 1.48
_diffrn_standards_decay_% 0
_diffrn_standards_interval_count 0
_diffrn_standards_interval_time 0
_diffrn_standards_number 0
_exptl_absorpt_coefficient_mu 0.227
_exptl_absorpt_correction_T_max 0.960
_exptl_absorpt_correction_T_min 0.941
_exptl_absorpt_correction_type multi-scan
_exptl_absorpt_process_details
;
(SADABS; Bruker, 2008)
;
_exptl_crystal_colour colourless
_exptl_crystal_density_diffrn 1.373
_exptl_crystal_density_method 'not measured'
_exptl_crystal_description block
_exptl_crystal_F_000 800
_exptl_crystal_size_max 0.27
_exptl_crystal_size_mid 0.23
_exptl_crystal_size_min 0.18
_refine_diff_density_max 0.429
_refine_diff_density_min -0.361
_refine_ls_extinction_method none
_refine_ls_goodness_of_fit_ref 1.013
_refine_ls_hydrogen_treatment constr
_refine_ls_matrix_type full
_refine_ls_number_parameters 254
_refine_ls_number_reflns 3638
_refine_ls_number_restraints 0
_refine_ls_restrained_S_all 1.013
_refine_ls_R_factor_all 0.0850
_refine_ls_R_factor_gt 0.0570
_refine_ls_shift/su_max 0.000
_refine_ls_shift/su_mean 0.000
_refine_ls_structure_factor_coef Fsqd
_refine_ls_weighting_details 'calc w=1/[\s^2^(Fo^2^)+(0.0793P)^2^+1.1008P] where P=(Fo^2^+2Fc^2^)/3'
_refine_ls_weighting_scheme calc
_refine_ls_wR_factor_gt 0.1477
_refine_ls_wR_factor_ref 0.1701
_reflns_number_gt 2447
_reflns_number_total 3638
_reflns_threshold_expression I>2sigma(I)
_cod_data_source_file zp2018sup1.cif
_cod_data_source_block I
_cod_original_sg_symbol_H-M 'P 21/n'
_cod_database_code 2241186
_cod_database_fobs_code 2241186

loop_
_symmetry_equiv_pos_as_xyz
'x, y, z'
'-x+1/2, y+1/2, -z+1/2'
'-x, -y, -z'
'x-1/2, -y-1/2, z-1/2'

loop_
_atom_site_type_symbol
_atom_site_label
_atom_site_fract_x
_atom_site_fract_y
_atom_site_fract_z
_atom_site_U_iso_or_equiv
_atom_site_adp_type
_atom_site_calc_flag
_atom_site_refinement_flags
_atom_site_occupancy
_atom_site_symmetry_multiplicity
C C1 0.6829(2) 1.0448(4) 0.2799(2) 0.0475(8) Uani d . 1 1
C C2 0.7315(2) 1.0614(5) 0.2278(2) 0.0599(9) Uani d . 1 1
H H2 0.7877 1.1176 0.2487 0.072 Uiso calc R 1 1
C C3 0.6961(2) 0.9945(5) 0.1459(2) 0.0608(9) Uani d . 1 1
H H3 0.7285 1.0055 0.1115 0.073 Uiso calc R 1 1
C C4 0.6122(2) 0.9108(5) 0.11432(19) 0.0497(8) Uani d . 1 1
C C5 0.56120(19) 0.9038(4) 0.16240(17) 0.0416(7) Uani d . 1 1
H H5 0.5036 0.8532 0.1393 0.050 Uiso calc R 1 1
C C6 0.59480(17) 0.9718(4) 0.24590(17) 0.0377(6) Uani d . 1 1
C C7 0.54170(18) 0.9672(4) 0.29877(17) 0.0363(6) Uani d . 1 1
C C8 0.44084(17) 0.9513(4) 0.26081(16) 0.0327(6) Uani d . 1 1
C C9 0.39945(18) 0.8749(4) 0.31059(17) 0.0382(6) Uani d . 1 1
H H9 0.4370 0.8306 0.3641 0.046 Uiso calc R 1 1
C C10 0.25482(17) 0.9246(3) 0.21050(15) 0.0309(6) Uani d . 1 1
C C11 0.29038(17) 1.0110(4) 0.15727(15) 0.0328(6) Uani d . 1 1
C C12 0.38420(17) 1.0235(4) 0.18271(16) 0.0341(6) Uani d . 1 1
H H12 0.4084 1.0794 0.1477 0.041 Uiso calc R 1 1
C C13 0.23147(18) 1.0979(4) 0.07944(17) 0.0391(7) Uani d . 1 1
C C14 0.15806(17) 0.9068(4) 0.19015(16) 0.0331(6) Uani d . 1 1
C C15 0.09024(19) 0.8498(4) 0.11465(17) 0.0411(7) Uani d . 1 1
C C16 0.02316(18) 0.9066(4) 0.20583(19) 0.0424(7) Uani d . 1 1
C C17 -0.0377(2) 0.9216(5) 0.2447(3) 0.0577(9) Uani d . 1 1
H H17 -0.0992 0.8991 0.2146 0.069 Uiso calc R 1 1
C C18 -0.0039(2) 0.9706(5) 0.3289(3) 0.0625(10) Uani d . 1 1
H H18 -0.0430 0.9798 0.3569 0.075 Uiso calc R 1 1
C C19 0.0883(2) 1.0074(4) 0.3739(2) 0.0565(9) Uani d . 1 1
H H19 0.1091 1.0423 0.4310 0.068 Uiso calc R 1 1
C C20 0.1487(2) 0.9931(4) 0.33560(18) 0.0428(7) Uani d . 1 1
H H20 0.2100 1.0177 0.3662 0.051 Uiso calc R 1 1
C C21 0.11658(17) 0.9409(3) 0.25004(17) 0.0356(6) Uani d . 1 1
C C22 0.0944(2) 0.7734(5) 0.03518(18) 0.0563(9) Uani d . 1 1
H H22A 0.0340 0.7473 -0.0054 0.084 Uiso calc R 1 1
H H22B 0.1296 0.6654 0.0490 0.084 Uiso calc R 1 1
H H22C 0.1221 0.8583 0.0108 0.084 Uiso calc R 1 1
N N1 0.31060(14) 0.8602(3) 0.28774(13) 0.0373(6) Uani d . 1 1
N N2 0.18555(17) 1.1658(4) 0.01731(16) 0.0565(7) Uani d . 1 1
N N3 0.00999(15) 0.8531(3) 0.12427(16) 0.0481(7) Uani d . 1 1
H H3A -0.0417 0.8255 0.0849 0.058 Uiso calc R 1 1
O O1 0.72328(15) 1.1053(4) 0.36103(15) 0.0673(7) Uani d . 1 1
H H1 0.6973 1.0640 0.3898 0.101 Uiso calc R 1 1
O O2 0.58003(13) 0.9826(3) 0.37762(12) 0.0537(6) Uani d . 1 1
Cl Cl1 0.57239(7) 0.81118(15) 0.01424(5) 0.0737(4) Uani d . 1 1

loop_
_atom_site_aniso_label
_atom_site_aniso_U_11
_atom_site_aniso_U_22
_atom_site_aniso_U_33
_atom_site_aniso_U_12
_atom_site_aniso_U_13
_atom_site_aniso_U_23
C1 0.0320(16) 0.0497(19) 0.0610(19) 0.0020(13) 0.0186(14) -0.0031(15)
C2 0.0342(18) 0.072(2) 0.083(2) -0.0061(16) 0.0330(17) -0.0059(19)
C3 0.047(2) 0.073(2) 0.078(2) 0.0088(18) 0.0412(19) 0.0046(19)
C4 0.0410(18) 0.061(2) 0.0480(17) 0.0175(15) 0.0186(14) 0.0019(15)
C5 0.0311(15) 0.0455(17) 0.0471(16) 0.0076(13) 0.0143(13) 0.0030(13)
C6 0.0244(14) 0.0397(15) 0.0473(16) 0.0027(12) 0.0125(12) 0.0018(12)
C7 0.0276(14) 0.0419(16) 0.0384(15) 0.0000(12) 0.0121(12) 0.0023(12)
C8 0.0249(13) 0.0380(15) 0.0340(13) 0.0006(11) 0.0104(11) -0.0015(11)
C9 0.0284(14) 0.0479(17) 0.0333(14) 0.0022(12) 0.0072(11) 0.0052(12)
C10 0.0264(13) 0.0334(14) 0.0303(13) -0.0008(11) 0.0084(11) -0.0012(10)
C11 0.0272(14) 0.0383(14) 0.0295(13) 0.0006(11) 0.0078(11) 0.0003(11)
C12 0.0287(14) 0.0394(15) 0.0357(14) -0.0006(11) 0.0143(11) 0.0017(11)
C13 0.0300(15) 0.0510(17) 0.0354(15) -0.0029(13) 0.0119(12) 0.0032(13)
C14 0.0257(14) 0.0356(14) 0.0356(14) -0.0015(11) 0.0098(11) 0.0032(11)
C15 0.0326(16) 0.0429(16) 0.0404(15) -0.0040(12) 0.0067(12) 0.0056(12)
C16 0.0290(15) 0.0383(16) 0.0590(18) 0.0020(12) 0.0164(13) 0.0113(13)
C17 0.0327(17) 0.054(2) 0.091(3) 0.0040(14) 0.0296(18) 0.0153(18)
C18 0.057(2) 0.057(2) 0.096(3) 0.0111(17) 0.053(2) 0.0110(19)
C19 0.067(2) 0.0496(19) 0.066(2) 0.0045(17) 0.0405(18) 0.0023(16)
C20 0.0400(17) 0.0411(16) 0.0504(17) -0.0008(13) 0.0213(14) 0.0007(13)
C21 0.0255(13) 0.0325(14) 0.0478(16) 0.0006(11) 0.0134(12) 0.0066(12)
C22 0.058(2) 0.058(2) 0.0391(16) -0.0120(16) 0.0050(15) -0.0068(14)
N1 0.0286(12) 0.0456(14) 0.0353(12) -0.0018(10) 0.0102(10) 0.0055(10)
N2 0.0393(15) 0.074(2) 0.0440(15) -0.0056(13) 0.0042(12) 0.0157(14)
N3 0.0230(13) 0.0574(16) 0.0514(15) -0.0069(11) 0.0018(11) 0.0063(12)
O1 0.0365(13) 0.0949(19) 0.0668(15) -0.0177(12) 0.0167(11) -0.0186(14)
O2 0.0325(11) 0.0819(16) 0.0400(11) -0.0051(10) 0.0074(9) 0.0039(11)
Cl1 0.0757(7) 0.0959(8) 0.0522(5) 0.0250(5) 0.0283(5) -0.0047(5)

loop_
_atom_type_symbol
_atom_type_description
_atom_type_scat_dispersion_real
_atom_type_scat_dispersion_imag
_atom_type_scat_source
C C 0.0033 0.0016 'International Tables Vol C Tables 4.2.6.8 and 6.1.1.4'
H H 0.0000 0.0000 'International Tables Vol C Tables 4.2.6.8 and 6.1.1.4'
N N 0.0061 0.0033 'International Tables Vol C Tables 4.2.6.8 and 6.1.1.4'
O O 0.0106 0.0060 'International Tables Vol C Tables 4.2.6.8 and 6.1.1.4'
Cl Cl 0.1484 0.1585 'International Tables Vol C Tables 4.2.6.8 and 6.1.1.4'

loop_
_geom_angle_atom_site_label_1
_geom_angle_atom_site_label_2
_geom_angle_atom_site_label_3
_geom_angle
O1 C1 C2 117.2(3)
O1 C1 C6 123.0(3)
C2 C1 C6 119.8(3)
C3 C2 C1 120.0(3)
C3 C2 H2 120.0
C1 C2 H2 120.0
C2 C3 C4 120.3(3)
C2 C3 H3 119.9
C4 C3 H3 119.9
C5 C4 C3 120.4(3)
C5 C4 Cl1 119.8(3)
C3 C4 Cl1 119.8(2)
C4 C5 C6 120.8(3)
C4 C5 H5 119.6
C6 C5 H5 119.6
C5 C6 C1 118.4(3)
C5 C6 C7 122.1(2)
C1 C6 C7 119.5(3)
O2 C7 C6 120.2(2)
O2 C7 C8 117.5(2)
C6 C7 C8 122.2(2)
C12 C8 C9 116.9(2)
C12 C8 C7 124.7(2)
C9 C8 C7 118.0(2)
N1 C9 C8 125.1(2)
N1 C9 H9 117.4
C8 C9 H9 117.4
N1 C10 C11 120.6(2)
N1 C10 C14 115.5(2)
C11 C10 C14 123.9(2)
C12 C11 C10 119.8(2)
C12 C11 C13 119.2(2)
C10 C11 C13 120.9(2)
C8 C12 C11 119.1(2)
C8 C12 H12 120.4
C11 C12 H12 120.4
N2 C13 C11 179.1(3)
C15 C14 C21 107.2(2)
C15 C14 C10 128.4(2)
C21 C14 C10 124.3(2)
N3 C15 C14 108.5(3)
N3 C15 C22 120.0(3)
C14 C15 C22 131.1(3)
N3 C16 C17 130.5(3)
N3 C16 C21 107.1(2)
C17 C16 C21 122.3(3)
C18 C17 C16 117.4(3)
C18 C17 H17 121.3
C16 C17 H17 121.3
C17 C18 C19 121.3(3)
C17 C18 H18 119.3
C19 C18 H18 119.3
C20 C19 C18 121.4(3)
C20 C19 H19 119.3
C18 C19 H19 119.3
C19 C20 C21 118.7(3)
C19 C20 H20 120.6
C21 C20 H20 120.6
C20 C21 C16 118.8(3)
C20 C21 C14 134.7(2)
C16 C21 C14 106.5(2)
C15 C22 H22A 109.5
C15 C22 H22B 109.5
H22A C22 H22B 109.5
C15 C22 H22C 109.5
H22A C22 H22C 109.5
H22B C22 H22C 109.5
C9 N1 C10 118.4(2)
C15 N3 C16 110.7(2)
C15 N3 H3A 124.7
C16 N3 H3A 124.7
C1 O1 H1 109.5

loop_
_geom_bond_atom_site_label_1
_geom_bond_atom_site_label_2
_geom_bond_distance
C1 O1 1.349(4)
C1 C2 1.399(4)
C1 C6 1.409(4)
C2 C3 1.373(5)
C2 H2 0.9300
C3 C4 1.386(5)
C3 H3 0.9300
C4 C5 1.370(4)
C4 Cl1 1.731(3)
C5 C6 1.399(4)
C5 H5 0.9300
C6 C7 1.466(4)
C7 O2 1.239(3)
C7 C8 1.491(4)
C8 C12 1.387(4)
C8 C9 1.391(4)
C9 N1 1.327(3)
C9 H9 0.9300
C10 N1 1.351(3)
C10 C11 1.405(4)
C10 C14 1.458(3)
C11 C12 1.396(3)
C11 C13 1.441(4)
C12 H12 0.9300
C13 N2 1.140(3)
C14 C15 1.380(4)
C14 C21 1.445(4)
C15 N3 1.363(4)
C15 C22 1.494(4)
C16 N3 1.377(4)
C16 C17 1.386(4)
C16 C21 1.409(4)
C17 C18 1.365(5)
C17 H17 0.9300
C18 C19 1.398(5)
C18 H18 0.9300
C19 C20 1.372(4)
C19 H19 0.9300
C20 C21 1.393(4)
C20 H20 0.9300
C22 H22A 0.9600
C22 H22B 0.9600
C22 H22C 0.9600
N3 H3A 0.8600
O1 H1 0.8200

loop_
_geom_hbond_atom_site_label_D
_geom_hbond_atom_site_label_H
_geom_hbond_atom_site_label_A
_geom_hbond_site_symmetry_A
_geom_hbond_distance_DH
_geom_hbond_distance_HA
_geom_hbond_distance_DA
_geom_hbond_angle_DHA
O1 H1 O2 . 0.82 1.91 2.596(3) 140
N3 H3A N2 3_575 0.86 2.27 3.110(4) 164
C2 H2 Cg3 2_655 0.90 2.93 3.656(4) 136
C12 H12 Cg4 2_555 0.93 2.99 3.361(4) 106

loop_
_geom_torsion_atom_site_label_1
_geom_torsion_atom_site_label_2
_geom_torsion_atom_site_label_3
_geom_torsion_atom_site_label_4
_geom_torsion
O1 C1 C2 C3 176.8(3)
C6 C1 C2 C3 -4.8(5)
C1 C2 C3 C4 0.1(5)
C2 C3 C4 C5 4.1(5)
C2 C3 C4 Cl1 -174.8(3)
C3 C4 C5 C6 -3.6(5)
Cl1 C4 C5 C6 175.3(2)
C4 C5 C6 C1 -1.1(4)
C4 C5 C6 C7 179.7(3)
O1 C1 C6 C5 -176.5(3)
C2 C1 C6 C5 5.3(4)
O1 C1 C6 C7 2.8(5)
C2 C1 C6 C7 -175.4(3)
C5 C6 C7 O2 160.6(3)
C1 C6 C7 O2 -18.6(4)
C5 C6 C7 C8 -21.8(4)
C1 C6 C7 C8 158.9(3)
O2 C7 C8 C12 144.3(3)
C6 C7 C8 C12 -33.3(4)
O2 C7 C8 C9 -28.8(4)
C6 C7 C8 C9 153.6(3)
C12 C8 C9 N1 2.6(4)
C7 C8 C9 N1 176.2(2)
N1 C10 C11 C12 2.8(4)
C14 C10 C11 C12 179.2(2)
N1 C10 C11 C13 -172.8(2)
C14 C10 C11 C13 3.5(4)
C9 C8 C12 C11 -2.0(4)
C7 C8 C12 C11 -175.1(2)
C10 C11 C12 C8 -0.5(4)
C13 C11 C12 C8 175.2(2)
C12 C11 C13 N2 5E1(2)
C10 C11 C13 N2 -14E1(2)
N1 C10 C14 C15 -135.0(3)
C11 C10 C14 C15 48.5(4)
N1 C10 C14 C21 42.3(3)
C11 C10 C14 C21 -134.3(3)
C21 C14 C15 N3 2.0(3)
C10 C14 C15 N3 179.6(2)
C21 C14 C15 C22 -170.9(3)
C10 C14 C15 C22 6.7(5)
N3 C16 C17 C18 176.8(3)
C21 C16 C17 C18 -0.3(4)
C16 C17 C18 C19 1.1(5)
C17 C18 C19 C20 -1.0(5)
C18 C19 C20 C21 0.1(4)
C19 C20 C21 C16 0.6(4)
C19 C20 C21 C14 -177.9(3)
N3 C16 C21 C20 -178.3(2)
C17 C16 C21 C20 -0.5(4)
N3 C16 C21 C14 0.6(3)
C17 C16 C21 C14 178.4(3)
C15 C14 C21 C20 177.0(3)
C10 C14 C21 C20 -0.7(5)
C15 C14 C21 C16 -1.6(3)
C10 C14 C21 C16 -179.4(2)
C8 C9 N1 C10 -0.4(4)
C11 C10 N1 C9 -2.3(4)
C14 C10 N1 C9 -179.0(2)
C14 C15 N3 C16 -1.7(3)
C22 C15 N3 C16 172.1(3)
C17 C16 N3 C15 -176.9(3)
C21 C16 N3 C15 0.6(3)
